data_7229301
loop_
_publ_author_name
'Lu, Zhiyong'
'Xing, Yue'
'Du, Liting'
'He, Haiyan'
'Zhang, Jianfeng'
'Hang, Cheng'

_publ_section_title
;
 Isostructural functionalization by --OH and --NH2: different
 contributions to CO2 adsorption
;
_journal_issue 75
_journal_name_full 'RSC Adv.'
_journal_page_first 47219
_journal_paper_doi 10.1039/C7RA10369G
_journal_volume 7
_journal_year 2017
_chemical_formula_moiety 'C66 H33 Cu6 N3 O30'
_chemical_formula_sum 'C66 H33 Cu6 N3 O30'
_chemical_formula_weight 1729.25
_chemical_name_common HHU-3
_chemical_name_systematic HHU-3
_chemical_properties_physical Moisture-sensitive
_space_group_IT_number 36
_symmetry_cell_setting orthorhombic
_symmetry_space_group_name_Hall 'C 2c -2'
_symmetry_space_group_name_H-M 'C m c 21'
_atom_sites_solution_hydrogens geom
_atom_sites_solution_primary direct
_atom_sites_solution_secondary difmap
_audit_creation_method SHELXL-97
_audit_update_record
;
2017-08-03 deposited with the CCDC.
2017-09-29 downloaded from the CCDC.
;
_cell_angle_alpha 90.00
_cell_angle_beta 90.00
_cell_angle_gamma 90.00
_cell_formula_units_Z 4
_cell_length_a 24.600(2)
_cell_length_b 33.412(3)
_cell_length_c 18.478(2)
_cell_measurement_reflns_used 9962
_cell_measurement_temperature 293(2)
_cell_measurement_theta_max 24.150
_cell_measurement_theta_min 2.204
_cell_volume 15188(2)
_computing_cell_refinement SMART
_computing_data_collection 'SMART (Bruker, 2008)'
_computing_data_reduction 'SAINT (Bruker, 2008)'
_computing_molecular_graphics SHELXTL
_computing_publication_material SHELXTL
_computing_structure_refinement 'SHELXL-97 (Sheldrick, 1997)'
_computing_structure_solution 'SHELXS-97 (Sheldrick, 1990)'
_diffrn_ambient_temperature 293(2)
_diffrn_measured_fraction_theta_full 0.998
_diffrn_measured_fraction_theta_max 0.998
_diffrn_measurement_device_type 'BRUKER D8 VENTURE PHOTON'
_diffrn_radiation_monochromator graphite
_diffrn_radiation_source 'fine-focus sealed tube'
_diffrn_radiation_type MoK\a
_diffrn_radiation_wavelength 0.71073
_diffrn_reflns_av_R_equivalents 0.1134
_diffrn_reflns_av_sigmaI/netI 0.1498
_diffrn_reflns_limit_h_max 30
_diffrn_reflns_limit_h_min -20
_diffrn_reflns_limit_k_max 41
_diffrn_reflns_limit_k_min -38
_diffrn_reflns_limit_l_max 22
_diffrn_reflns_limit_l_min -23
_diffrn_reflns_number 55146
_diffrn_reflns_theta_full 26.41
_diffrn_reflns_theta_max 26.41
_diffrn_reflns_theta_min 2.01
_exptl_absorpt_coefficient_mu 0.866
_exptl_absorpt_correction_T_max 0.917
_exptl_absorpt_correction_T_min 0.901
_exptl_absorpt_correction_type multi-scan
_exptl_absorpt_process_details 'SADABS; Bruker, 2008'
_exptl_crystal_colour 'dark green'
_exptl_crystal_density_diffrn 0.756
_exptl_crystal_density_method 'not measured'
_exptl_crystal_description block
_exptl_crystal_F_000 3456
_exptl_crystal_preparation 'Gas adsorption properties'
_exptl_crystal_recrystallization_method 'Solvothermal reactions'
_exptl_crystal_size_max 0.20
_exptl_crystal_size_mid 0.10
_exptl_crystal_size_min 0.10
_platon_squeeze_details
;
;
_refine_diff_density_max 0.607
_refine_diff_density_min -0.345
_refine_diff_density_rms 0.072
_refine_ls_abs_structure_details 'Flack H D (1983), Acta Cryst. A39, 876-881'
_refine_ls_abs_structure_Flack 0.134(13)
_refine_ls_extinction_method none
_refine_ls_goodness_of_fit_ref 0.898
_refine_ls_hydrogen_treatment mixed
_refine_ls_matrix_type full
_refine_ls_number_parameters 485
_refine_ls_number_reflns 15966
_refine_ls_number_restraints 43
_refine_ls_restrained_S_all 0.905
_refine_ls_R_factor_all 0.1040
_refine_ls_R_factor_gt 0.0604
_refine_ls_shift/su_max 0.001
_refine_ls_shift/su_mean 0.000
_refine_ls_structure_factor_coef Fsqd
_refine_ls_weighting_details 'calc w=1/[\s^2^(Fo^2^)+(0.0460P)^2^+0.0000P] where P=(Fo^2^+2Fc^2^)/3'
_refine_ls_weighting_scheme calc
_refine_ls_wR_factor_gt 0.1201
_refine_ls_wR_factor_ref 0.1309
_reflns_number_gt 9198
_reflns_number_total 15966
_reflns_threshold_expression >2sigma(I)
_cod_data_source_file c7ra10369g2.cif
_cod_data_source_block HHU-3
_cod_depositor_comments
;
The following automatic conversions were performed:

'_symmetry_cell_setting' value 'Orthorhombic' changed to
'orthorhombic' according to
/home/data/users/saulius/crontab/automatic-downloads/rss-feeds/RSC/lib/dictionaries/cif_core.dic
dictionary named 'cif_core.dic' version 2.4.2 from 2011-04-26.

Automatic conversion script
Id: cif_fix_values 4973 2017-02-22 13:04:09Z antanas 
;
_cod_database_code 7229301

loop_
_symmetry_equiv_pos_as_xyz
'x, y, z'
'-x, -y, z+1/2'
'-x, y, z'
'x, -y, z+1/2'
'x+1/2, y+1/2, z'
'-x+1/2, -y+1/2, z+1/2'
'-x+1/2, y+1/2, z'
'x+1/2, -y+1/2, z+1/2'

loop_
_atom_site_label
_atom_site_type_symbol
_atom_site_fract_x
_atom_site_fract_y
_atom_site_fract_z
_atom_site_U_iso_or_equiv
_atom_site_adp_type
_atom_site_occupancy
_atom_site_symmetry_multiplicity
_atom_site_calc_flag
_atom_site_refinement_flags
Cu1 Cu 0.0000 0.06040(2) 0.01468(6) 0.0341(3) Uani 1 2 d S
Cu2 Cu 0.20107(2) 0.260349(16) 0.25222(4) 0.03204(16) Uani 1 1 d .
Cu5 Cu 0.0000 0.13934(2) 0.02380(6) 0.0345(3) Uani 1 2 d SU
Cu7 Cu 0.28134(2) 0.225515(16) 0.32528(4) 0.03109(16) Uani 1 1 d .
O1 O 0.05687(14) 0.06285(9) 0.0920(2) 0.0413(10) Uani 1 1 d .
O2 O 0.05469(18) 0.12988(11) 0.0981(3) 0.0774(15) Uani 1 1 d U
O3 O 0.17413(13) 0.20613(9) 0.2431(2) 0.0462(11) Uani 1 1 d .
O4 O 0.24243(15) 0.17689(10) 0.3040(2) 0.0471(12) Uani 1 1 d .
O5 O 0.25732(14) -0.19104(10) 0.2732(2) 0.0504(12) Uani 1 1 d .
O6 O 0.19024(14) -0.21958(9) 0.3350(3) 0.0496(11) Uani 1 1 d .
O7 O 0.05484(17) -0.13722(10) 0.4528(3) 0.0694(16) Uani 1 1 d .
O8 O 0.05688(14) -0.07151(9) 0.4410(2) 0.0467(12) Uani 1 1 d .
O9 O 0.31517(16) 0.22113(11) 0.2294(2) 0.0488(11) Uani 1 1 d .
O10 O 0.24767(15) 0.24989(11) 0.1669(3) 0.0494(11) Uani 1 1 d .
O11 O 0.23653(14) 0.23562(11) 0.4095(2) 0.0458(10) Uani 1 1 d .
O12 O 0.16732(14) 0.26584(10) 0.3483(2) 0.0435(10) Uani 1 1 d .
O14 O 0.0000 -0.00325(14) 0.0015(4) 0.070(2) Uani 1 2 d S
O15 O 0.13757(17) 0.29212(17) 0.1997(3) 0.098(2) Uani 1 1 d .
O16 O 0.34504(17) 0.19241(13) 0.3752(3) 0.0806(16) Uani 1 1 d .
N1 N 0.36636(19) -0.00461(16) 0.2616(6) 0.136(4) Uani 1 1 d .
H1A H 0.3765 -0.0024 0.3076 0.163 Uiso 1 1 d R
H1B H 0.3799 -0.0271 0.2430 0.163 Uiso 1 1 d R
N2 N 0.5000 0.0816(3) 0.1324(6) 0.099(3) Uani 1 2 d SU
H2A H 0.4910 0.0843 0.1788 0.119 Uiso 0.50 1 d PR
H2B H 0.4670 0.0708 0.1291 0.119 Uiso 0.50 1 d PR
O13 O 0.0000 0.20322(14) 0.0379(5) 0.088(2) Uani 1 2 d SU
C1 C 0.1174(2) 0.09650(14) 0.1678(4) 0.0408(16) Uani 1 1 d .
C2 C 0.1342(2) 0.13280(16) 0.1957(4) 0.0499(17) Uani 1 1 d .
H2 H 0.1140 0.1558 0.1864 0.060 Uiso 1 1 calc R
C3 C 0.1820(2) 0.13536(15) 0.2384(4) 0.0438(16) Uani 1 1 d .
C4 C 0.2087(2) 0.10161(13) 0.2562(4) 0.0476(16) Uani 1 1 d .
H4 H 0.2383 0.1030 0.2873 0.057 Uiso 1 1 calc R
C5 C 0.1925(2) 0.06459(14) 0.2288(4) 0.0458(18) Uani 1 1 d .
C6 C 0.1470(2) 0.06252(14) 0.1847(4) 0.0419(16) Uani 1 1 d .
H6 H 0.1361 0.0379 0.1663 0.050 Uiso 1 1 calc R
C7 C 0.0743(2) 0.09568(14) 0.1160(4) 0.0410(17) Uani 1 1 d .
C8 C 0.2013(2) 0.17660(14) 0.2676(3) 0.0326(14) Uani 1 1 d .
C9 C 0.22373(18) 0.02736(13) 0.2491(4) 0.0406(15) Uani 1 1 d .
C10 C 0.2815(2) 0.02777(17) 0.2441(5) 0.058(2) Uani 1 1 d .
H10 H 0.3000 0.0510 0.2315 0.070 Uiso 1 1 calc R
C11 C 0.30860(19) -0.00612(16) 0.2580(5) 0.071(2) Uani 1 1 d .
C12 C 0.2833(2) -0.04022(18) 0.2838(4) 0.061(2) Uani 1 1 d .
H12 H 0.3039 -0.0622 0.2980 0.073 Uiso 1 1 calc R
C13 C 0.2258(2) -0.04132(14) 0.2885(3) 0.0383(15) Uani 1 1 d .
C14 C 0.19754(19) -0.00613(13) 0.2678(4) 0.0405(16) Uani 1 1 d .
H14A H 0.1597 -0.0064 0.2672 0.049 Uiso 1 1 calc R
C15 C 0.1973(2) -0.07639(15) 0.3159(4) 0.0506(18) Uani 1 1 d .
C16 C 0.2169(2) -0.11617(14) 0.2984(3) 0.0433(16) Uani 1 1 d .
H16A H 0.2474 -0.1189 0.2690 0.052 Uiso 1 1 calc R
C17 C 0.1921(2) -0.14930(13) 0.3237(4) 0.0436(14) Uani 1 1 d .
C18 C 0.1434(2) -0.14605(14) 0.3649(4) 0.0467(18) Uani 1 1 d .
H18 H 0.1256 -0.1686 0.3824 0.056 Uiso 1 1 calc R
C19 C 0.1240(2) -0.10869(15) 0.3776(3) 0.0386(15) Uani 1 1 d .
C20 C 0.1497(2) -0.07482(14) 0.3532(3) 0.0411(16) Uani 1 1 d .
H20 H 0.1341 -0.0500 0.3625 0.049 Uiso 1 1 calc R
C21 C 0.2144(2) -0.19013(14) 0.3087(3) 0.0355(16) Uani 1 1 d .
C22 C 0.0727(2) -0.10563(15) 0.4256(4) 0.0425(16) Uani 1 1 d .
C23 C 0.32301(19) 0.22501(15) 0.1066(3) 0.0355(14) Uani 1 1 d .
C24 C 0.3695(2) 0.20244(14) 0.1069(3) 0.0368(14) Uani 1 1 d .
H24 H 0.3820 0.1919 0.1504 0.044 Uiso 1 1 calc R
C25 C 0.39831(18) 0.19495(14) 0.0444(3) 0.0335(14) Uani 1 1 d .
C26 C 0.3801(2) 0.21082(15) -0.0181(4) 0.0409(15) Uani 1 1 d .
H26 H 0.4010 0.2070 -0.0594 0.049 Uiso 1 1 calc R
C27 C 0.3333(2) 0.23189(14) -0.0250(3) 0.0352(13) Uani 1 1 d .
C28 C 0.3038(2) 0.23919(14) 0.0400(4) 0.0427(15) Uani 1 1 d .
H28 H 0.2714 0.2535 0.0383 0.051 Uiso 1 1 calc R
C29 C 0.2930(2) 0.23356(13) 0.1718(4) 0.0372(15) Uani 1 1 d .
C30 C 0.1928(2) 0.25543(15) 0.4049(4) 0.0354(14) Uani 1 1 d .
C31 C 0.44934(19) 0.17223(15) 0.0497(3) 0.0409(16) Uani 1 1 d .
C32 C 0.4510(2) 0.13373(17) 0.0859(4) 0.061(2) Uani 1 1 d U
H32 H 0.4187 0.1208 0.0977 0.074 Uiso 1 1 calc R
C33 C 0.5000 0.11609(19) 0.1030(5) 0.045(2) Uani 1 2 d SU
C34 C 0.5000 0.1899(2) 0.0332(6) 0.051(2) Uani 1 2 d S
H34 H 0.5000 0.2147 0.0101 0.062 Uiso 1 2 calc SR

loop_
_atom_site_aniso_label
_atom_site_aniso_U_11
_atom_site_aniso_U_22
_atom_site_aniso_U_33
_atom_site_aniso_U_23
_atom_site_aniso_U_13
_atom_site_aniso_U_12
Cu1 0.0362(5) 0.0133(4) 0.0529(8) -0.0048(4) 0.000 0.000
Cu2 0.0394(3) 0.0243(3) 0.0324(4) -0.0040(3) 0.0012(4) 0.0009(3)
Cu5 0.0347(5) 0.0133(4) 0.0556(8) -0.0026(4) 0.000 0.000
Cu7 0.0394(3) 0.0212(3) 0.0327(4) -0.0043(3) 0.0001(4) -0.0004(3)
O1 0.053(2) 0.0247(19) 0.047(3) -0.0087(17) -0.005(2) 0.0042(16)
O2 0.090(3) 0.028(2) 0.115(4) -0.001(2) 0.006(3) 0.002(2)
O3 0.058(2) 0.0256(18) 0.055(3) -0.0043(19) 0.001(2) 0.0034(16)
O4 0.053(2) 0.033(2) 0.055(4) -0.0028(18) -0.005(2) 0.0044(17)
O5 0.049(2) 0.0282(19) 0.074(4) -0.005(2) 0.003(2) 0.0017(17)
O6 0.070(2) 0.0113(16) 0.067(3) -0.0016(18) -0.005(3) 0.0005(16)
O7 0.072(3) 0.024(2) 0.112(5) -0.003(2) -0.001(3) 0.0057(19)
O8 0.047(2) 0.0188(18) 0.074(4) 0.0065(19) 0.005(2) -0.0017(16)
O9 0.060(2) 0.056(2) 0.030(3) 0.003(2) 0.002(2) 0.0035(19)
O10 0.036(2) 0.060(2) 0.051(3) 0.014(2) -0.004(2) 0.0017(19)
O11 0.053(2) 0.060(2) 0.025(3) -0.001(2) 0.001(2) 0.000(2)
O12 0.047(2) 0.054(2) 0.029(3) -0.0075(18) -0.0012(19) -0.0012(18)
O14 0.101(4) 0.017(2) 0.092(6) -0.014(3) 0.000 0.000
O15 0.046(3) 0.138(4) 0.109(5) 0.057(4) 0.004(3) 0.016(3)
O16 0.069(3) 0.089(3) 0.084(5) 0.030(3) -0.002(3) -0.007(2)
N1 0.067(4) 0.061(4) 0.280(12) 0.047(5) -0.006(6) 0.012(3)
N2 0.041(4) 0.148(8) 0.108(10) 0.048(7) 0.000 0.000
O13 0.164(5) 0.010(2) 0.090(5) -0.012(3) 0.000 0.000
C1 0.037(3) 0.026(3) 0.060(5) 0.006(3) -0.004(3) -0.001(2)
C2 0.044(3) 0.037(3) 0.068(6) 0.001(3) 0.004(3) 0.000(3)
C3 0.043(3) 0.038(3) 0.050(5) 0.009(3) 0.004(3) 0.012(2)
C4 0.045(3) 0.027(3) 0.072(5) -0.016(3) -0.005(4) 0.000(2)
C5 0.040(3) 0.030(3) 0.067(6) 0.003(3) -0.006(3) -0.001(2)
C6 0.040(3) 0.023(3) 0.062(5) -0.015(3) -0.006(3) 0.008(2)
C7 0.029(3) 0.027(3) 0.066(5) -0.008(3) 0.001(3) -0.002(2)
C8 0.054(3) 0.028(3) 0.016(4) 0.001(2) -0.006(3) 0.000(3)
C9 0.034(3) 0.027(3) 0.061(5) 0.020(3) 0.004(3) -0.001(2)
C10 0.041(3) 0.045(3) 0.089(7) -0.004(4) -0.007(4) 0.001(3)
C11 0.028(3) 0.043(3) 0.141(8) 0.013(4) 0.006(4) -0.001(3)
C12 0.033(3) 0.048(4) 0.101(7) -0.003(4) -0.005(4) -0.006(3)
C13 0.040(3) 0.023(3) 0.052(5) 0.007(2) 0.000(3) -0.002(2)
C14 0.041(3) 0.024(3) 0.057(5) 0.002(3) -0.001(3) -0.001(2)
C15 0.039(3) 0.035(3) 0.078(6) 0.009(3) -0.003(4) -0.001(2)
C16 0.059(3) 0.019(3) 0.052(5) 0.000(2) 0.004(3) 0.006(2)
C17 0.071(4) 0.023(2) 0.037(4) 0.004(3) 0.002(4) 0.001(2)
C18 0.047(3) 0.020(3) 0.073(6) -0.004(3) -0.007(3) -0.007(2)
C19 0.037(3) 0.037(3) 0.042(4) -0.005(3) -0.003(3) -0.003(2)
C20 0.038(3) 0.025(3) 0.060(5) 0.004(3) -0.004(3) 0.000(2)
C21 0.041(3) 0.027(3) 0.038(5) -0.005(2) 0.006(3) -0.001(2)
C22 0.046(3) 0.024(3) 0.057(5) -0.012(3) 0.002(3) -0.004(2)
C23 0.030(3) 0.041(3) 0.035(4) 0.005(3) -0.007(3) 0.004(2)
C24 0.047(3) 0.034(3) 0.029(4) 0.007(2) 0.006(3) 0.002(2)
C25 0.023(3) 0.040(3) 0.038(4) 0.007(3) 0.002(3) -0.005(2)
C26 0.037(3) 0.046(3) 0.040(4) -0.003(3) 0.000(3) -0.003(3)
C27 0.048(3) 0.036(3) 0.022(4) 0.003(2) -0.005(3) 0.001(2)
C28 0.042(3) 0.030(3) 0.056(5) 0.010(3) 0.002(3) 0.007(2)
C29 0.046(3) 0.012(2) 0.054(5) 0.006(2) -0.008(3) 0.001(2)
C30 0.027(3) 0.040(3) 0.040(4) -0.014(3) 0.002(3) 0.008(2)
C31 0.029(3) 0.041(3) 0.053(5) 0.009(3) -0.003(3) 0.004(2)
C32 0.038(3) 0.049(4) 0.096(6) 0.026(4) 0.004(4) -0.006(3)
C33 0.045(4) 0.014(3) 0.076(6) 0.025(4) 0.000 0.000
C34 0.052(5) 0.055(5) 0.047(7) 0.012(4) 0.000 0.000

loop_
_atom_type_symbol
_atom_type_description
_atom_type_scat_dispersion_real
_atom_type_scat_dispersion_imag
_atom_type_scat_source
C C 0.0033 0.0016 'International Tables Vol C Tables 4.2.6.8 and 6.1.1.4'
H H 0.0000 0.0000 'International Tables Vol C Tables 4.2.6.8 and 6.1.1.4'
Cu Cu 0.3201 1.2651 'International Tables Vol C Tables 4.2.6.8 and 6.1.1.4'
N N 0.0061 0.0033 'International Tables Vol C Tables 4.2.6.8 and 6.1.1.4'
O O 0.0106 0.0060 'International Tables Vol C Tables 4.2.6.8 and 6.1.1.4'

loop_
_geom_angle_atom_site_label_1
_geom_angle_atom_site_label_2
_geom_angle_atom_site_label_3
_geom_angle
_geom_angle_site_symmetry_1
_geom_angle_site_symmetry_3
O8 Cu1 O8 89.5(2) 2_554 4_554
O8 Cu1 O1 89.37(15) 2_554 3
O8 Cu1 O1 166.81(13) 4_554 3
O8 Cu1 O1 166.81(13) 2_554 .
O8 Cu1 O1 89.37(15) 4_554 .
O1 Cu1 O1 88.7(2) 3 .
O8 Cu1 O14 96.19(18) 2_554 .
O8 Cu1 O14 96.19(18) 4_554 .
O1 Cu1 O14 97.00(17) 3 .
O1 Cu1 O14 97.00(17) . .
O8 Cu1 Cu5 81.79(9) 2_554 .
O8 Cu1 Cu5 81.79(9) 4_554 .
O1 Cu1 Cu5 85.05(9) 3 .
O1 Cu1 Cu5 85.05(9) . .
O14 Cu1 Cu5 177.1(2) . .
O3 Cu2 O5 166.39(16) . 7
O3 Cu2 O12 91.24(16) . .
O5 Cu2 O12 87.96(16) 7 .
O3 Cu2 O10 87.91(16) . .
O5 Cu2 O10 90.10(17) 7 .
O12 Cu2 O10 168.14(16) . .
O3 Cu2 O15 100.1(2) . .
O5 Cu2 O15 93.47(19) 7 .
O12 Cu2 O15 93.2(2) . .
O10 Cu2 O15 98.6(2) . .
O3 Cu2 Cu7 83.63(11) . .
O5 Cu2 Cu7 82.78(11) 7 .
O12 Cu2 Cu7 84.04(11) . .
O10 Cu2 Cu7 84.11(12) . .
O15 Cu2 Cu7 175.39(19) . .
O7 Cu5 O7 91.5(3) 4_554 2_554
O7 Cu5 O2 168.42(15) 4_554 3
O7 Cu5 O2 89.44(19) 2_554 3
O7 Cu5 O2 89.44(19) 4_554 .
O7 Cu5 O2 168.42(15) 2_554 .
O2 Cu5 O2 87.4(3) 3 .
O7 Cu5 O13 97.01(19) 4_554 .
O7 Cu5 O13 97.01(19) 2_554 .
O2 Cu5 O13 94.3(2) 3 .
O2 Cu5 O13 94.3(2) . .
O7 Cu5 Cu1 85.30(11) 4_554 .
O7 Cu5 Cu1 85.30(11) 2_554 .
O2 Cu5 Cu1 83.28(11) 3 .
O2 Cu5 Cu1 83.28(11) . .
O13 Cu5 Cu1 176.7(2) . .
O4 Cu7 O11 91.60(17) . .
O4 Cu7 O9 87.93(17) . .
O11 Cu7 O9 168.41(17) . .
O4 Cu7 O6 168.46(17) . 7
O11 Cu7 O6 88.06(16) . 7
O9 Cu7 O6 90.10(17) . 7
O4 Cu7 O16 90.91(17) . .
O11 Cu7 O16 99.29(19) . .
O9 Cu7 O16 92.30(19) . .
O6 Cu7 O16 100.53(17) 7 .
O4 Cu7 Cu2 84.07(12) . .
O11 Cu7 Cu2 84.78(12) . .
O9 Cu7 Cu2 83.66(12) . .
O6 Cu7 Cu2 84.41(12) 7 .
O16 Cu7 Cu2 173.65(15) . .
C7 O1 Cu1 121.7(4) . .
C7 O2 Cu5 125.8(4) . .
C8 O3 Cu2 120.9(3) . .
C8 O4 Cu7 122.2(3) . .
C21 O5 Cu2 124.7(3) . 7_545
C21 O6 Cu7 121.9(4) . 7_545
C22 O7 Cu5 124.3(4) . 2
C22 O8 Cu1 123.4(4) . 2
C29 O9 Cu7 123.5(4) . .
C29 O10 Cu2 122.5(4) . .
C30 O11 Cu7 121.4(4) . .
C30 O12 Cu2 120.7(3) . .
C11 N1 H1A 109.0 . .
C11 N1 H1B 109.0 . .
H1A N1 H1B 109.5 . .
C33 N2 H2A 108.4 . .
C33 N2 H2B 109.7 . .
H2A N2 H2B 83.2 . .
C2 C1 C6 118.6(5) . .
C2 C1 C7 119.2(5) . .
C6 C1 C7 121.7(5) . .
C1 C2 C3 120.5(5) . .
C1 C2 H2 119.7 . .
C3 C2 H2 119.7 . .
C4 C3 C2 119.3(5) . .
C4 C3 C8 120.5(5) . .
C2 C3 C8 120.0(4) . .
C3 C4 C5 121.0(6) . .
C3 C4 H4 119.5 . .
C5 C4 H4 119.5 . .
C6 C5 C4 119.2(5) . .
C6 C5 C9 121.1(5) . .
C4 C5 C9 119.7(5) . .
C1 C6 C5 121.1(5) . .
C1 C6 H6 119.5 . .
C5 C6 H6 119.5 . .
O1 C7 O2 123.8(6) . .
O1 C7 C1 120.4(5) . .
O2 C7 C1 115.7(5) . .
O4 C8 O3 128.9(5) . .
O4 C8 C3 117.0(4) . .
O3 C8 C3 113.6(5) . .
C14 C9 C10 120.4(5) . .
C14 C9 C5 120.6(4) . .
C10 C9 C5 118.9(4) . .
C11 C10 C9 118.4(5) . .
C11 C10 H10 120.8 . .
C9 C10 H10 120.8 . .
C10 C11 C12 122.6(5) . .
C10 C11 N1 118.4(5) . .
C12 C11 N1 117.6(5) . .
C11 C12 C13 119.4(5) . .
C11 C12 H12 120.3 . .
C13 C12 H12 120.3 . .
C14 C13 C12 116.8(5) . .
C14 C13 C15 121.6(4) . .
C12 C13 C15 121.6(5) . .
C9 C14 C13 121.8(4) . .
C9 C14 H14A 119.1 . .
C13 C14 H14A 119.1 . .
C20 C15 C16 115.8(5) . .
C20 C15 C13 124.1(5) . .
C16 C15 C13 119.9(5) . .
C17 C16 C15 121.7(5) . .
C17 C16 H16A 119.2 . .
C15 C16 H16A 119.2 . .
C16 C17 C18 120.2(5) . .
C16 C17 C21 121.3(5) . .
C18 C17 C21 118.5(4) . .
C19 C18 C17 117.3(5) . .
C19 C18 H18 121.4 . .
C17 C18 H18 121.4 . .
C18 C19 C20 122.7(5) . .
C18 C19 C22 116.5(5) . .
C20 C19 C22 120.7(4) . .
C15 C20 C19 122.1(5) . .
C15 C20 H20 118.9 . .
C19 C20 H20 118.9 . .
O5 C21 O6 126.2(5) . .
O5 C21 C17 115.5(4) . .
O6 C21 C17 118.2(5) . .
O8 C22 O7 125.1(6) . .
O8 C22 C19 116.7(5) . .
O7 C22 C19 117.5(5) . .
C24 C23 C28 118.2(6) . .
C24 C23 C29 122.2(5) . .
C28 C23 C29 119.6(5) . .
C23 C24 C25 121.7(6) . .
C23 C24 H24 119.2 . .
C25 C24 H24 119.2 . .
C26 C25 C24 118.4(5) . .
C26 C25 C31 123.0(6) . .
C24 C25 C31 118.4(5) . .
C25 C26 C27 124.6(6) . .
C25 C26 H26 117.7 . .
C27 C26 H26 117.7 . .
C26 C27 C28 116.3(5) . .
C26 C27 C30 126.1(5) . 6_554
C28 C27 C30 117.3(5) . 6_554
C23 C28 C27 120.7(5) . .
C23 C28 H28 119.7 . .
C27 C28 H28 119.7 . .
O10 C29 O9 126.2(6) . .
O10 C29 C23 119.0(6) . .
O9 C29 C23 114.7(5) . .
O11 C30 O12 128.1(6) . .
O11 C30 C27 116.9(5) . 6
O12 C30 C27 115.0(4) . 6
C34 C31 C32 116.5(5) . .
C34 C31 C25 121.5(5) . .
C32 C31 C25 120.8(5) . .
C33 C32 C31 120.6(5) . .
C33 C32 H32 119.7 . .
C31 C32 H32 119.7 . .
N2 C33 C32 119.0(3) . 3_655
N2 C33 C32 119.0(3) . .
C32 C33 C32 121.9(7) 3_655 .
C31 C34 C31 123.8(7) 3_655 .
C31 C34 H34 118.1 3_655 .
C31 C34 H34 118.1 . .

loop_
_geom_bond_atom_site_label_1
_geom_bond_atom_site_label_2
_geom_bond_distance
_geom_bond_site_symmetry_2
Cu1 O8 1.987(4) 2_554
Cu1 O8 1.987(4) 4_554
Cu1 O1 2.001(4) 3
Cu1 O1 2.001(4) .
Cu1 O14 2.140(5) .
Cu1 Cu5 2.6430(10) .
Cu2 O3 1.936(3) .
Cu2 O5 1.959(3) 7
Cu2 O12 1.968(4) .
Cu2 O10 1.981(4) .
Cu2 O15 2.124(5) .
Cu2 Cu7 2.6602(9) .
Cu5 O7 1.883(5) 4_554
Cu5 O7 1.883(5) 2_554
Cu5 O2 1.948(5) 3
Cu5 O2 1.948(5) .
Cu5 O13 2.150(5) .
Cu7 O4 1.926(4) .
Cu7 O11 1.937(4) .
Cu7 O9 1.962(4) .
Cu7 O6 1.972(3) 7
Cu7 O16 2.128(4) .
O1 C7 1.259(6) .
O2 C7 1.284(6) .
O3 C8 1.276(6) .
O4 C8 1.214(6) .
O5 C21 1.243(6) .
O5 Cu2 1.959(3) 7_545
O6 C21 1.248(6) .
O6 Cu7 1.972(3) 7_545
O7 C22 1.249(6) .
O7 Cu5 1.883(5) 2
O8 C22 1.238(6) .
O8 Cu1 1.987(4) 2
O9 C29 1.267(7) .
O10 C29 1.245(6) .
O11 C30 1.266(6) .
O12 C30 1.269(7) .
N1 C11 1.423(6) .
N1 H1A 0.8899 .
N1 H1B 0.8899 .
N2 C33 1.274(10) .
N2 H2A 0.8899 .
N2 H2B 0.8901 .
C1 C2 1.381(7) .
C1 C6 1.384(7) .
C1 C7 1.429(8) .
C2 C3 1.419(8) .
C2 H2 0.9300 .
C3 C4 1.346(7) .
C3 C8 1.555(7) .
C4 C5 1.394(7) .
C4 H4 0.9300 .
C5 C6 1.386(7) .
C5 C9 1.509(7) .
C6 H6 0.9300 .
C9 C14 1.336(6) .
C9 C10 1.425(7) .
C10 C11 1.339(7) .
C10 H10 0.9300 .
C11 C12 1.383(8) .
C12 C13 1.417(7) .
C12 H12 0.9300 .
C13 C14 1.419(6) .
C13 C15 1.457(7) .
C14 H14A 0.9300 .
C15 C20 1.359(7) .
C15 C16 1.451(7) .
C16 C17 1.347(7) .
C16 H16A 0.9300 .
C17 C18 1.425(8) .
C17 C21 1.496(7) .
C18 C19 1.357(7) .
C18 H18 0.9300 .
C19 C20 1.372(7) .
C19 C22 1.546(8) .
C20 H20 0.9300 .
C23 C24 1.371(7) .
C23 C28 1.400(8) .
C23 C29 1.441(8) .
C24 C25 1.378(7) .
C24 H24 0.9300 .
C25 C26 1.348(8) .
C25 C31 1.470(6) .
C26 C27 1.354(7) .
C26 H26 0.9300 .
C27 C28 1.426(8) .
C27 C30 1.506(8) 6_554
C28 H28 0.9300 .
C30 C27 1.506(8) 6
C31 C34 1.413(6) .
C31 C32 1.451(7) .
C32 C33 1.379(6) .
C32 H32 0.9300 .
C33 C32 1.379(6) 3_655
C34 C31 1.413(6) 3_655
C34 H34 0.9300 .

loop_
_geom_torsion_atom_site_label_1
_geom_torsion_atom_site_label_2
_geom_torsion_atom_site_label_3
_geom_torsion_atom_site_label_4
_geom_torsion
_geom_torsion_site_symmetry_1
_geom_torsion_site_symmetry_4
O8 Cu1 Cu5 O7 -91.3(2) 2_554 4_554
O8 Cu1 Cu5 O7 -0.60(18) 4_554 4_554
O1 Cu1 Cu5 O7 178.6(2) 3 4_554
O1 Cu1 Cu5 O7 89.48(18) . 4_554
O14 Cu1 Cu5 O7 -45.95(15) . 4_554
O8 Cu1 Cu5 O7 0.60(18) 2_554 2_554
O8 Cu1 Cu5 O7 91.3(2) 4_554 2_554
O1 Cu1 Cu5 O7 -89.48(18) 3 2_554
O1 Cu1 Cu5 O7 -178.6(2) . 2_554
O14 Cu1 Cu5 O7 45.95(15) . 2_554
O8 Cu1 Cu5 O2 90.59(18) 2_554 3
O8 Cu1 Cu5 O2 -178.7(2) 4_554 3
O1 Cu1 Cu5 O2 0.52(18) 3 3
O1 Cu1 Cu5 O2 -88.6(2) . 3
O14 Cu1 Cu5 O2 135.94(15) . 3
O8 Cu1 Cu5 O2 178.7(2) 2_554 .
O8 Cu1 Cu5 O2 -90.60(18) 4_554 .
O1 Cu1 Cu5 O2 88.6(2) 3 .
O1 Cu1 Cu5 O2 -0.52(18) . .
O14 Cu1 Cu5 O2 -135.94(15) . .
O8 Cu1 Cu5 O13 134.65(12) 2_554 .
O8 Cu1 Cu5 O13 -134.65(12) 4_554 .
O1 Cu1 Cu5 O13 44.57(12) 3 .
O1 Cu1 Cu5 O13 -44.57(12) . .
O14 Cu1 Cu5 O13 180.000(6) . .
O3 Cu2 Cu7 O4 0.52(18) . .
O5 Cu2 Cu7 O4 -178.88(19) 7 .
O12 Cu2 Cu7 O4 92.44(16) . .
O10 Cu2 Cu7 O4 -88.03(17) . .
O15 Cu2 Cu7 O4 145.5(17) . .
O3 Cu2 Cu7 O11 -91.64(17) . .
O5 Cu2 Cu7 O11 88.97(17) 7 .
O12 Cu2 Cu7 O11 0.28(15) . .
O10 Cu2 Cu7 O11 179.82(16) . .
O15 Cu2 Cu7 O11 53.3(17) . .
O3 Cu2 Cu7 O9 89.08(17) . .
O5 Cu2 Cu7 O9 -90.31(17) 7 .
O12 Cu2 Cu7 O9 -179.00(15) . .
O10 Cu2 Cu7 O9 0.54(15) . .
O15 Cu2 Cu7 O9 -126.0(17) . .
O3 Cu2 Cu7 O6 179.81(19) . 7
O5 Cu2 Cu7 O6 0.41(18) 7 7
O12 Cu2 Cu7 O6 -88.27(16) . 7
O10 Cu2 Cu7 O6 91.26(17) . 7
O15 Cu2 Cu7 O6 -35.3(17) . 7
O3 Cu2 Cu7 O16 38.4(12) . .
O5 Cu2 Cu7 O16 -140.9(12) 7 .
O12 Cu2 Cu7 O16 130.4(12) . .
O10 Cu2 Cu7 O16 -50.1(12) . .
O15 Cu2 Cu7 O16 -177(2) . .
O8 Cu1 O1 C7 -5.6(11) 2_554 .
O8 Cu1 O1 C7 79.5(4) 4_554 .
O1 Cu1 O1 C7 -87.4(4) 3 .
O14 Cu1 O1 C7 175.7(4) . .
Cu5 Cu1 O1 C7 -2.3(4) . .
O7 Cu5 O2 C7 -81.7(5) 4_554 .
O7 Cu5 O2 C7 13.1(15) 2_554 .
O2 Cu5 O2 C7 87.1(5) 3 .
O13 Cu5 O2 C7 -178.7(5) . .
Cu1 Cu5 O2 C7 3.6(5) . .
O5 Cu2 O3 C8 -1.0(11) 7 .
O12 Cu2 O3 C8 -87.4(4) . .
O10 Cu2 O3 C8 80.7(4) . .
O15 Cu2 O3 C8 179.1(4) . .
Cu7 Cu2 O3 C8 -3.6(4) . .
O11 Cu7 O4 C8 87.1(5) . .
O9 Cu7 O4 C8 -81.3(5) . .
O6 Cu7 O4 C8 -1.0(12) 7 .
O16 Cu7 O4 C8 -173.6(5) . .
Cu2 Cu7 O4 C8 2.5(4) . .
O4 Cu7 O9 C29 83.9(4) . .
O11 Cu7 O9 C29 -4.0(10) . .
O6 Cu7 O9 C29 -84.7(4) 7 .
O16 Cu7 O9 C29 174.7(4) . .
Cu2 Cu7 O9 C29 -0.4(4) . .
O3 Cu2 O10 C29 -84.7(4) . .
O5 Cu2 O10 C29 81.8(4) 7 .
O12 Cu2 O10 C29 1.3(10) . .
O15 Cu2 O10 C29 175.3(4) . .
Cu7 Cu2 O10 C29 -0.9(4) . .
O4 Cu7 O11 C30 -89.4(4) . .
O9 Cu7 O11 C30 -1.9(10) . .
O6 Cu7 O11 C30 79.1(4) 7 .
O16 Cu7 O11 C30 179.4(4) . .
Cu2 Cu7 O11 C30 -5.5(4) . .
O3 Cu2 O12 C30 88.2(4) . .
O5 Cu2 O12 C30 -78.2(4) 7 .
O10 Cu2 O12 C30 2.5(9) . .
O15 Cu2 O12 C30 -171.5(4) . .
Cu7 Cu2 O12 C30 4.8(4) . .
C6 C1 C2 C3 2.5(9) . .
C7 C1 C2 C3 -170.3(6) . .
C1 C2 C3 C4 -5.1(10) . .
C1 C2 C3 C8 178.3(5) . .
C2 C3 C4 C5 5.0(10) . .
C8 C3 C4 C5 -178.4(6) . .
C3 C4 C5 C6 -2.5(10) . .
C3 C4 C5 C9 179.2(6) . .
C2 C1 C6 C5 0.1(9) . .
C7 C1 C6 C5 172.7(6) . .
C4 C5 C6 C1 -0.2(10) . .
C9 C5 C6 C1 178.1(6) . .
Cu1 O1 C7 O2 5.7(8) . .
Cu1 O1 C7 C1 -175.9(4) . .
Cu5 O2 C7 O1 -6.7(9) . .
Cu5 O2 C7 C1 174.8(4) . .
C2 C1 C7 O1 -177.2(5) . .
C6 C1 C7 O1 10.1(9) . .
C2 C1 C7 O2 1.3(9) . .
C6 C1 C7 O2 -171.3(6) . .
Cu7 O4 C8 O3 -6.8(9) . .
Cu7 O4 C8 C3 165.1(4) . .
Cu2 O3 C8 O4 7.4(9) . .
Cu2 O3 C8 C3 -164.7(4) . .
C4 C3 C8 O4 3.2(9) . .
C2 C3 C8 O4 179.8(6) . .
C4 C3 C8 O3 176.3(6) . .
C2 C3 C8 O3 -7.2(8) . .
C6 C5 C9 C14 -42.7(10) . .
C4 C5 C9 C14 135.6(7) . .
C6 C5 C9 C10 133.8(7) . .
C4 C5 C9 C10 -47.9(10) . .
C14 C9 C10 C11 0.5(12) . .
C5 C9 C10 C11 -176.0(7) . .
C9 C10 C11 C12 -6.6(14) . .
C9 C10 C11 N1 -172.6(8) . .
C10 C11 C12 C13 7.2(14) . .
N1 C11 C12 C13 173.4(8) . .
C11 C12 C13 C14 -1.8(11) . .
C11 C12 C13 C15 -179.5(7) . .
C10 C9 C14 C13 4.8(11) . .
C5 C9 C14 C13 -178.7(6) . .
C12 C13 C14 C9 -4.1(10) . .
C15 C13 C14 C9 173.6(7) . .
C14 C13 C15 C20 -30.1(10) . .
C12 C13 C15 C20 147.5(7) . .
C14 C13 C15 C16 144.6(6) . .
C12 C13 C15 C16 -37.8(10) . .
C20 C15 C16 C17 -6.0(9) . .
C13 C15 C16 C17 178.9(6) . .
C15 C16 C17 C18 4.1(9) . .
C15 C16 C17 C21 -176.7(6) . .
C16 C17 C18 C19 -0.6(9) . .
C21 C17 C18 C19 -179.8(5) . .
C17 C18 C19 C20 -0.8(9) . .
C17 C18 C19 C22 -177.0(5) . .
C16 C15 C20 C19 4.7(9) . .
C13 C15 C20 C19 179.5(6) . .
C18 C19 C20 C15 -1.5(10) . .
C22 C19 C20 C15 174.6(6) . .
Cu2 O5 C21 O6 -1.7(9) 7_545 .
Cu2 O5 C21 C17 174.8(4) 7_545 .
Cu7 O6 C21 O5 1.1(9) 7_545 .
Cu7 O6 C21 C17 -175.3(4) 7_545 .
C16 C17 C21 O5 1.6(9) . .
C18 C17 C21 O5 -179.2(6) . .
C16 C17 C21 O6 178.4(6) . .
C18 C17 C21 O6 -2.4(9) . .
Cu1 O8 C22 O7 1.3(9) 2 .
Cu1 O8 C22 C19 -169.4(4) 2 .
Cu5 O7 C22 O8 -0.5(9) 2 .
Cu5 O7 C22 C19 170.1(4) 2 .
C18 C19 C22 O8 175.7(6) . .
C20 C19 C22 O8 -0.6(8) . .
C18 C19 C22 O7 4.2(8) . .
C20 C19 C22 O7 -172.0(6) . .
C28 C23 C24 C25 2.6(8) . .
C29 C23 C24 C25 -179.0(4) . .
C23 C24 C25 C26 0.7(8) . .
C23 C24 C25 C31 176.9(4) . .
C24 C25 C26 C27 -4.1(8) . .
C31 C25 C26 C27 -180.0(5) . .
C25 C26 C27 C28 3.6(8) . .
C25 C26 C27 C30 -169.9(5) . 6_554
C24 C23 C28 C27 -3.0(8) . .
C29 C23 C28 C27 178.6(4) . .
C26 C27 C28 C23 0.1(7) . .
C30 C27 C28 C23 174.1(5) 6_554 .
Cu2 O10 C29 O9 1.0(7) . .
Cu2 O10 C29 C23 176.6(3) . .
Cu7 O9 C29 O10 -0.2(7) . .
Cu7 O9 C29 C23 -176.0(3) . .
C24 C23 C29 O10 -171.1(5) . .
C28 C23 C29 O10 7.2(7) . .
C24 C23 C29 O9 5.0(7) . .
C28 C23 C29 O9 -176.7(5) . .
Cu7 O11 C30 O12 12.0(7) . .
Cu7 O11 C30 C27 -168.9(3) . 6
Cu2 O12 C30 O11 -11.5(7) . .
Cu2 O12 C30 C27 169.3(3) . 6
C26 C25 C31 C34 61.6(9) . .
C24 C25 C31 C34 -114.4(8) . .
C26 C25 C31 C32 -131.2(7) . .
C24 C25 C31 C32 52.9(8) . .
C34 C31 C32 C33 0.3(12) . .
C25 C31 C32 C33 -167.6(7) . .
C31 C32 C33 N2 -177.4(9) . .
C31 C32 C33 C32 -0.8(15) . 3_655
C32 C31 C34 C31 0.2(14) . 3_655
C25 C31 C34 C31 168.0(6) . 3_655

loop_
_platon_squeeze_void_nr
_platon_squeeze_void_average_x
_platon_squeeze_void_average_y
_platon_squeeze_void_average_z
_platon_squeeze_void_volume
_platon_squeeze_void_count_electrons
_platon_squeeze_void_content
1 -0.008 -0.021 0.027 10340 3248 ' '
